data_2226339
loop_
_publ_author_name
'Jiang, Xiu Qing'
'Wu, Jin-Long'

_publ_section_title
;
 Ethyl
 (4a<i>R</i>*,7<i>S</i>*,8<i>S</i>*,8a<i>S</i>*)-1-oxo-7-phenyl-3,4,4a,7,8,8a-hexahydro-1<i>H</i>-isochromene-8-carboxylate
;
_journal_coeditor_code XU2757
_journal_issue 6
_journal_name_full 'Acta Crystallographica Section E'
_journal_page_first o1367
_journal_paper_doi 10.1107/S1600536810017009
_journal_volume 66
_journal_year 2010
_chemical_formula_iupac 'C18 H20 O4'
_chemical_formula_moiety 'C18 H20 O4'
_chemical_formula_sum 'C18 H20 O4'
_chemical_formula_weight 300.34
_chemical_name_systematic
;
Ethyl
(4a<i>R</i>*,7<i>S</i>*,8<i>S</i>*,8a<i>S</i>*)-1-oxo-7-phenyl-
3,4,4a,7,8,8a-hexahydro-1<i>H</i>-isochromene-8-carboxylate
;
_space_group_IT_number 61
_symmetry_cell_setting orthorhombic
_symmetry_space_group_name_Hall '-P 2ac 2ab'
_symmetry_space_group_name_H-M 'P b c a'
_atom_sites_solution_hydrogens geom
_atom_sites_solution_primary direct
_atom_sites_solution_secondary difmap
_audit_creation_method SHELXL-97
_cell_angle_alpha 90.00
_cell_angle_beta 90.00
_cell_angle_gamma 90.00
_cell_formula_units_Z 8
_cell_length_a 15.5513(12)
_cell_length_b 9.9178(7)
_cell_length_c 21.1542(17)
_cell_measurement_reflns_used 12675
_cell_measurement_temperature 296.0(10)
_cell_measurement_theta_max 27.4
_cell_measurement_theta_min 3.1
_cell_volume 3262.7(4)
_computing_cell_refinement 'PROCESS-AUTO (Rigaku, 1998)'
_computing_data_collection 'PROCESS-AUTO (Rigaku, 1998)'
_computing_data_reduction 'CrystalStructure (Rigaku/MSC, 2002)'
_computing_molecular_graphics 'ORTEP-3 for windows (Farrugia, 1997)'
_computing_publication_material 'WinGX (Farrugia, 1999)'
_computing_structure_refinement 'SHELXL97 (Sheldrick, 2008)'
_computing_structure_solution 'SHELXS97 (Sheldrick, 2008)'
_diffrn_ambient_temperature 296.0(10)
_diffrn_detector_area_resol_mean 10.00
_diffrn_measured_fraction_theta_full 0.999
_diffrn_measured_fraction_theta_max 0.999
_diffrn_measurement_device_type 'Rigaku R-AXIS RAPID IP'
_diffrn_measurement_method \w
_diffrn_radiation_monochromator graphite
_diffrn_radiation_source 'rolling anode'
_diffrn_radiation_type MoK\a
_diffrn_radiation_wavelength 0.71073
_diffrn_reflns_av_R_equivalents 0.0754
_diffrn_reflns_av_sigmaI/netI 0.0431
_diffrn_reflns_limit_h_max 19
_diffrn_reflns_limit_h_min -19
_diffrn_reflns_limit_k_max 12
_diffrn_reflns_limit_k_min -11
_diffrn_reflns_limit_l_max 26
_diffrn_reflns_limit_l_min -26
_diffrn_reflns_number 26140
_diffrn_reflns_theta_full 26.00
_diffrn_reflns_theta_max 26.00
_diffrn_reflns_theta_min 3.11
_diffrn_standards_number 0
_exptl_absorpt_coefficient_mu 0.086
_exptl_absorpt_correction_type none
_exptl_crystal_colour colorless
_exptl_crystal_density_diffrn 1.223
_exptl_crystal_density_method 'not measured'
_exptl_crystal_description needle
_exptl_crystal_F_000 1280
_exptl_crystal_size_max 0.36
_exptl_crystal_size_mid 0.16
_exptl_crystal_size_min 0.14
_refine_diff_density_max 0.349
_refine_diff_density_min -0.276
_refine_ls_extinction_coef 0.0067(12)
_refine_ls_extinction_expression Fc^*^=kFc[1+0.001xFc^2^\l^3^/sin(2\q)]^-1/4^
_refine_ls_extinction_method 'SHELXL97 (Sheldrick, 2008)'
_refine_ls_goodness_of_fit_ref 0.997
_refine_ls_hydrogen_treatment constr
_refine_ls_matrix_type full
_refine_ls_number_parameters 202
_refine_ls_number_reflns 3200
_refine_ls_number_restraints 1
_refine_ls_restrained_S_all 1.006
_refine_ls_R_factor_all 0.1259
_refine_ls_R_factor_gt 0.0687
_refine_ls_shift/su_max 0.000
_refine_ls_shift/su_mean 0.000
_refine_ls_structure_factor_coef Fsqd
_refine_ls_weighting_details 'calc w=1/[\s^2^(Fo^2^)+(0.0698P)^2^+1.9409P] where P=(Fo^2^+2Fc^2^)/3'
_refine_ls_weighting_scheme calc
_refine_ls_wR_factor_gt 0.1673
_refine_ls_wR_factor_ref 0.1971
_reflns_number_gt 1627
_reflns_number_total 3200
_reflns_threshold_expression I>2sigma(I)
_cod_data_source_file xu2757.cif
_cod_data_source_block I
_cod_database_code 2226339
_cod_database_fobs_code 2226339

loop_
_symmetry_equiv_pos_as_xyz
'x, y, z'
'-x+1/2, -y, z+1/2'
'x+1/2, -y+1/2, -z'
'-x, y+1/2, -z+1/2'
'-x, -y, -z'
'x-1/2, y, -z-1/2'
'-x-1/2, y-1/2, z'
'x, -y-1/2, z-1/2'

loop_
_atom_site_type_symbol
_atom_site_label
_atom_site_fract_x
_atom_site_fract_y
_atom_site_fract_z
_atom_site_U_iso_or_equiv
_atom_site_adp_type
_atom_site_calc_flag
_atom_site_refinement_flags
_atom_site_occupancy
_atom_site_disorder_assembly
_atom_site_disorder_group
O O3 0.16345(14) 0.3940(2) 0.39009(15) 0.1040(10) Uani d . 1 . .
C C17 0.0706(3) 0.3651(6) 0.3998(3) 0.146(2) Uani d D 1 . .
H H17A 0.0524 0.2860 0.3764 0.175 Uiso calc R 1 . .
H H17B 0.0350 0.4414 0.3880 0.175 Uiso calc R 1 . .
C C18 0.0687(4) 0.3407(8) 0.4701(3) 0.205(3) Uani d D 1 . .
H H18A 0.0993 0.2591 0.4796 0.308 Uiso calc R 1 . .
H H18B 0.0102 0.3325 0.4839 0.308 Uiso calc R 1 . .
H H18C 0.0955 0.4150 0.4915 0.308 Uiso calc R 1 . .
O O4 0.18555(14) 0.1796(2) 0.36346(12) 0.0848(8) Uani d . 1 . .
C C1 0.30154(17) 0.3380(3) 0.35293(14) 0.0588(8) Uani d . 1 . .
H H1 0.3083 0.4330 0.3645 0.071 Uiso calc R 1 . .
C C9 0.36348(18) 0.2519(3) 0.39280(14) 0.0642(8) Uani d . 1 . .
H H9 0.3484 0.1571 0.3860 0.077 Uiso calc R 1 . .
C C16 0.21088(19) 0.2931(3) 0.36799(15) 0.0660(8) Uani d . 1 . .
C C10 0.35139(19) 0.2824(3) 0.46291(15) 0.0680(8) Uani d . 1 . .
C C8 0.4540(2) 0.2708(3) 0.37126(18) 0.0765(9) Uani d . 1 . .
H H8 0.4978 0.2486 0.3993 0.092 Uiso calc R 1 . .
O O2 0.27531(18) 0.5007(3) 0.20646(13) 0.1045(9) Uani d . 1 . .
C C2 0.32050(19) 0.3207(3) 0.28126(15) 0.0704(9) Uani d . 1 . .
H H2 0.3127 0.2249 0.2714 0.084 Uiso calc R 1 . .
C C5 0.4213(2) 0.5048(4) 0.24889(18) 0.0856(10) Uani d . 1 . .
H H5A 0.4050 0.5586 0.2853 0.103 Uiso calc R 1 . .
H H5B 0.4803 0.5264 0.2381 0.103 Uiso calc R 1 . .
C C7 0.4757(2) 0.3170(4) 0.31524(19) 0.0837(11) Uani d . 1 . .
H H7 0.5340 0.3258 0.3065 0.100 Uiso calc R 1 . .
C C6 0.4140(2) 0.3561(3) 0.26494(16) 0.0730(9) Uani d . 1 . .
H H6 0.4293 0.3053 0.2268 0.088 Uiso calc R 1 . .
C C15 0.3062(2) 0.1947(4) 0.50117(18) 0.0838(10) Uani d . 1 . .
H H15 0.2835 0.1159 0.4842 0.101 Uiso calc R 1 . .
C C3 0.2542(3) 0.3978(4) 0.24313(18) 0.0886(11) Uani d . 1 . .
O O1 0.17953(19) 0.3714(4) 0.24613(17) 0.1447(14) Uani d . 1 . .
C C11 0.3852(2) 0.3990(4) 0.48850(19) 0.0886(11) Uani d . 1 . .
H H11 0.4150 0.4592 0.4629 0.106 Uiso calc R 1 . .
C C14 0.2948(3) 0.2231(6) 0.5638(2) 0.1138(14) Uani d . 1 . .
H H14 0.2636 0.1641 0.5891 0.137 Uiso calc R 1 . .
C C13 0.3294(4) 0.3388(7) 0.5899(2) 0.1200(16) Uani d . 1 . .
H H13 0.3222 0.3572 0.6326 0.144 Uiso calc R 1 . .
C C4 0.3635(3) 0.5372(5) 0.1941(2) 0.1098(14) Uani d . 1 . .
H H4A 0.3666 0.6330 0.1853 0.132 Uiso calc R 1 . .
H H4B 0.3835 0.4893 0.1570 0.132 Uiso calc R 1 . .
C C12 0.3746(3) 0.4264(5) 0.5521(2) 0.1144(15) Uani d . 1 . .
H H12 0.3982 0.5043 0.5693 0.137 Uiso calc R 1 . .

loop_
_atom_site_aniso_label
_atom_site_aniso_U_11
_atom_site_aniso_U_22
_atom_site_aniso_U_33
_atom_site_aniso_U_12
_atom_site_aniso_U_13
_atom_site_aniso_U_23
O3 0.0557(13) 0.0768(15) 0.179(3) -0.0037(11) 0.0323(15) -0.0228(16)
C17 0.095(3) 0.127(4) 0.216(7) -0.015(3) 0.045(4) -0.020(4)
C18 0.146(6) 0.258(8) 0.211(8) -0.069(5) 0.052(5) 0.007(7)
O4 0.0728(15) 0.0589(13) 0.123(2) -0.0162(11) -0.0052(13) -0.0008(12)
C1 0.0494(15) 0.0527(15) 0.074(2) -0.0019(13) 0.0044(14) -0.0056(14)
C9 0.0597(17) 0.0526(15) 0.080(2) 0.0045(14) 0.0024(16) -0.0035(15)
C16 0.0563(17) 0.0572(17) 0.084(2) -0.0022(14) -0.0007(16) 0.0004(16)
C10 0.0599(18) 0.0660(19) 0.078(2) 0.0079(15) -0.0042(16) -0.0010(17)
C8 0.0546(18) 0.079(2) 0.096(3) 0.0106(16) 0.0022(18) -0.0019(19)
O2 0.095(2) 0.116(2) 0.103(2) -0.0024(16) -0.0076(15) 0.0319(17)
C2 0.068(2) 0.0661(18) 0.077(2) -0.0033(16) 0.0021(16) -0.0063(16)
C5 0.077(2) 0.083(2) 0.096(3) -0.0076(19) 0.018(2) -0.002(2)
C7 0.0534(19) 0.091(2) 0.106(3) 0.0064(17) 0.0163(19) -0.010(2)
C6 0.068(2) 0.074(2) 0.077(2) 0.0017(16) 0.0155(17) -0.0103(17)
C15 0.081(2) 0.092(2) 0.078(2) 0.003(2) 0.0015(19) 0.011(2)
C3 0.078(2) 0.106(3) 0.083(2) -0.007(2) -0.010(2) 0.010(2)
O1 0.0751(19) 0.195(3) 0.164(3) -0.024(2) -0.0326(19) 0.072(3)
C11 0.096(3) 0.078(2) 0.092(3) -0.001(2) -0.003(2) -0.015(2)
C14 0.111(3) 0.133(4) 0.098(4) 0.009(3) 0.005(3) 0.022(3)
C13 0.127(4) 0.155(5) 0.078(3) 0.037(4) 0.003(3) -0.012(3)
C4 0.099(3) 0.111(3) 0.119(3) -0.008(3) 0.014(3) 0.028(3)
C12 0.128(4) 0.109(3) 0.106(4) 0.014(3) -0.015(3) -0.031(3)

loop_
_atom_type_symbol
_atom_type_description
_atom_type_scat_dispersion_real
_atom_type_scat_dispersion_imag
_atom_type_scat_source
C C 0.0033 0.0016 'International Tables Vol C Tables 4.2.6.8 and 6.1.1.4'
H H 0.0000 0.0000 'International Tables Vol C Tables 4.2.6.8 and 6.1.1.4'
O O 0.0106 0.0060 'International Tables Vol C Tables 4.2.6.8 and 6.1.1.4'

loop_
_geom_angle_atom_site_label_1
_geom_angle_atom_site_label_2
_geom_angle_atom_site_label_3
_geom_angle_site_symmetry_1
_geom_angle_site_symmetry_3
_geom_angle
_geom_angle_publ_flag
C16 O3 C17 . . 116.3(3) ?
O3 C17 C18 . . 100.7(4) ?
O3 C17 H17A . . 111.6 ?
C18 C17 H17A . . 111.6 ?
O3 C17 H17B . . 111.6 ?
C18 C17 H17B . . 111.6 ?
H17A C17 H17B . . 109.4 ?
C17 C18 H18A . . 109.5 ?
C17 C18 H18B . . 109.5 ?
H18A C18 H18B . . 109.5 ?
C17 C18 H18C . . 109.5 ?
H18A C18 H18C . . 109.5 ?
H18B C18 H18C . . 109.5 ?
C16 C1 C9 . . 107.8(2) ?
C16 C1 C2 . . 110.5(2) ?
C9 C1 C2 . . 110.8(2) ?
C16 C1 H1 . . 109.3 ?
C9 C1 H1 . . 109.3 ?
C2 C1 H1 . . 109.3 ?
C8 C9 C10 . . 112.9(3) ?
C8 C9 C1 . . 110.7(3) ?
C10 C9 C1 . . 110.2(2) ?
C8 C9 H9 . . 107.6 ?
C10 C9 H9 . . 107.6 ?
C1 C9 H9 . . 107.6 ?
O4 C16 O3 . . 123.6(3) ?
O4 C16 C1 . . 124.5(3) ?
O3 C16 C1 . . 111.8(2) ?
C15 C10 C11 . . 119.4(3) ?
C15 C10 C9 . . 120.6(3) ?
C11 C10 C9 . . 120.0(3) ?
C7 C8 C9 . . 124.2(3) ?
C7 C8 H8 . . 117.9 ?
C9 C8 H8 . . 117.9 ?
C3 O2 C4 . . 122.4(3) ?
C3 C2 C6 . . 114.1(3) ?
C3 C2 C1 . . 109.5(3) ?
C6 C2 C1 . . 112.0(2) ?
C3 C2 H2 . . 106.9 ?
C6 C2 H2 . . 106.9 ?
C1 C2 H2 . . 106.9 ?
C4 C5 C6 . . 109.6(3) ?
C4 C5 H5A . . 109.7 ?
C6 C5 H5A . . 109.7 ?
C4 C5 H5B . . 109.7 ?
C6 C5 H5B . . 109.7 ?
H5A C5 H5B . . 108.2 ?
C8 C7 C6 . . 124.8(3) ?
C8 C7 H7 . . 117.6 ?
C6 C7 H7 . . 117.6 ?
C7 C6 C5 . . 111.5(3) ?
C7 C6 C2 . . 113.0(3) ?
C5 C6 C2 . . 110.1(3) ?
C7 C6 H6 . . 107.3 ?
C5 C6 H6 . . 107.3 ?
C2 C6 H6 . . 107.3 ?
C14 C15 C10 . . 120.4(4) ?
C14 C15 H15 . . 119.8 ?
C10 C15 H15 . . 119.8 ?
O1 C3 O2 . . 116.3(4) ?
O1 C3 C2 . . 121.5(4) ?
O2 C3 C2 . . 122.2(3) ?
C10 C11 C12 . . 120.0(4) ?
C10 C11 H11 . . 120.0 ?
C12 C11 H11 . . 120.0 ?
C15 C14 C13 . . 120.5(5) ?
C15 C14 H14 . . 119.8 ?
C13 C14 H14 . . 119.8 ?
C12 C13 C14 . . 119.5(4) ?
C12 C13 H13 . . 120.3 ?
C14 C13 H13 . . 120.3 ?
O2 C4 C5 . . 112.1(3) ?
O2 C4 H4A . . 109.2 ?
C5 C4 H4A . . 109.2 ?
O2 C4 H4B . . 109.2 ?
C5 C4 H4B . . 109.2 ?
H4A C4 H4B . . 107.9 ?
C13 C12 C11 . . 120.2(4) ?
C13 C12 H12 . . 119.9 ?
C11 C12 H12 . . 119.9 ?

loop_
_geom_bond_atom_site_label_1
_geom_bond_atom_site_label_2
_geom_bond_site_symmetry_2
_geom_bond_distance
_geom_bond_publ_flag
O3 C16 . 1.327(4) ?
O3 C17 . 1.486(5) ?
C17 C18 . 1.507(8) ?
C17 H17A . 0.9700 ?
C17 H17B . 0.9700 ?
C18 H18A . 0.9600 ?
C18 H18B . 0.9600 ?
C18 H18C . 0.9600 ?
O4 C16 . 1.197(3) ?
C1 C16 . 1.512(4) ?
C1 C9 . 1.539(4) ?
C1 C2 . 1.554(4) ?
C1 H1 . 0.9800 ?
C9 C8 . 1.491(4) ?
C9 C10 . 1.525(4) ?
C9 H9 . 0.9800 ?
C10 C15 . 1.379(5) ?
C10 C11 . 1.381(4) ?
C8 C7 . 1.314(4) ?
C8 H8 . 0.9300 ?
O2 C3 . 1.323(4) ?
O2 C4 . 1.442(5) ?
C2 C3 . 1.516(5) ?
C2 C6 . 1.535(4) ?
C2 H2 . 0.9800 ?
C5 C4 . 1.501(5) ?
C5 C6 . 1.518(5) ?
C5 H5A . 0.9700 ?
C5 H5B . 0.9700 ?
C7 C6 . 1.485(5) ?
C7 H7 . 0.9300 ?
C6 H6 . 0.9800 ?
C15 C14 . 1.367(6) ?
C15 H15 . 0.9300 ?
C3 O1 . 1.192(4) ?
C11 C12 . 1.382(6) ?
C11 H11 . 0.9300 ?
C14 C13 . 1.382(7) ?
C14 H14 . 0.9300 ?
C13 C12 . 1.374(6) ?
C13 H13 . 0.9300 ?
C4 H4A . 0.9700 ?
C4 H4B . 0.9700 ?
C12 H12 . 0.9300 ?

loop_
_geom_hbond_atom_site_label_D
_geom_hbond_atom_site_label_H
_geom_hbond_atom_site_label_A
_geom_hbond_site_symmetry_A
_geom_hbond_distance_DH
_geom_hbond_distance_HA
_geom_hbond_distance_DA
_geom_hbond_angle_DHA
_geom_hbond_publ_flag
C1 H1 O4 7_665 0.98 2.45 3.401(4) 164 y
C5 H5A O4 7_665 0.97 2.48 3.412(4) 161 y
C7 H7 O1 6_656 0.93 2.56 3.468(5) 165 y
C13 H13 O2 2_565 0.93 2.59 3.356(6) 140 y

loop_
_geom_torsion_atom_site_label_1
_geom_torsion_atom_site_label_2
_geom_torsion_atom_site_label_3
_geom_torsion_atom_site_label_4
_geom_torsion_site_symmetry_1
_geom_torsion_site_symmetry_2
_geom_torsion_site_symmetry_3
_geom_torsion_site_symmetry_4
_geom_torsion
_geom_torsion_publ_flag
C16 O3 C17 C18 . . . . 100.1(5) ?
C16 C1 C9 C8 . . . . 168.7(2) ?
C2 C1 C9 C8 . . . . 47.7(3) ?
C16 C1 C9 C10 . . . . -65.7(3) ?
C2 C1 C9 C10 . . . . 173.3(2) ?
C17 O3 C16 O4 . . . . -9.7(6) ?
C17 O3 C16 C1 . . . . 173.5(3) ?
C9 C1 C16 O4 . . . . -55.5(4) ?
C2 C1 C16 O4 . . . . 65.7(4) ?
C9 C1 C16 O3 . . . . 121.3(3) ?
C2 C1 C16 O3 . . . . -117.5(3) ?
C8 C9 C10 C15 . . . . -133.0(3) ?
C1 C9 C10 C15 . . . . 102.6(3) ?
C8 C9 C10 C11 . . . . 47.5(4) ?
C1 C9 C10 C11 . . . . -76.9(4) ?
C10 C9 C8 C7 . . . . -144.6(3) ?
C1 C9 C8 C7 . . . . -20.5(4) ?
C16 C1 C2 C3 . . . . 56.2(3) ?
C9 C1 C2 C3 . . . . 175.6(3) ?
C16 C1 C2 C6 . . . . -176.1(2) ?
C9 C1 C2 C6 . . . . -56.7(3) ?
C9 C8 C7 C6 . . . . -0.5(6) ?
C8 C7 C6 C5 . . . . 117.3(4) ?
C8 C7 C6 C2 . . . . -7.3(5) ?
C4 C5 C6 C7 . . . . 175.1(3) ?
C4 C5 C6 C2 . . . . -58.7(4) ?
C3 C2 C6 C7 . . . . 160.7(3) ?
C1 C2 C6 C7 . . . . 35.6(4) ?
C3 C2 C6 C5 . . . . 35.4(4) ?
C1 C2 C6 C5 . . . . -89.8(3) ?
C11 C10 C15 C14 . . . . 0.1(5) ?
C9 C10 C15 C14 . . . . -179.3(3) ?
C4 O2 C3 O1 . . . . -174.7(4) ?
C4 O2 C3 C2 . . . . 7.5(6) ?
C6 C2 C3 O1 . . . . 172.4(4) ?
C1 C2 C3 O1 . . . . -61.2(5) ?
C6 C2 C3 O2 . . . . -9.9(5) ?
C1 C2 C3 O2 . . . . 116.5(4) ?
C15 C10 C11 C12 . . . . 0.9(5) ?
C9 C10 C11 C12 . . . . -179.7(3) ?
C10 C15 C14 C13 . . . . -1.0(6) ?
C15 C14 C13 C12 . . . . 0.8(7) ?
C3 O2 C4 C5 . . . . -31.0(5) ?
C6 C5 C4 O2 . . . . 56.5(4) ?
C14 C13 C12 C11 . . . . 0.2(7) ?
C10 C11 C12 C13 . . . . -1.0(6) ?
